data_4074935
loop_
_publ_author_name
'Sol\'e, Daniel'
'D\'iaz, Sandra'
'Solans, Xavier'
'Font-Bardia, Merc\`e'

_publ_section_title
;
 A Comparative Study of the Chelating Ability of the
 &#x2212;N(R)&#x2212;(CH2)n&#x2212;CO&#x2212;N(R)2Framework in \s-Aryl
 Palladium(II) Complexes Derived from 2-Iodoanilines and
 2-Iodobenzylamines. Synthesis of New Types of Terdentate [C,N,O] Pd(II)
 Complexes and C,N-Bridged Binuclear Pd(II) Compounds
;
_journal_issue 8
_journal_name_full Organometallics
_journal_page_first 1995
_journal_paper_doi 10.1021/om051014m
_journal_volume 25
_journal_year 2006
_chemical_formula_sum 'C18 H21 I N2 O Pd'
_chemical_formula_weight 514.67
_chemical_name_systematic
;
 ?
;
_space_group_IT_number 14
_symmetry_cell_setting monoclinic
_symmetry_space_group_name_Hall '-P 2yn'
_symmetry_space_group_name_H-M 'P 1 21/n 1'
_atom_sites_solution_hydrogens geom
_atom_sites_solution_primary direct
_atom_sites_solution_secondary difmap
_audit_creation_method SHELXL-97
_cell_angle_alpha 90.00
_cell_angle_beta 94.89
_cell_angle_gamma 90.00
_cell_formula_units_Z 4
_cell_length_a 9.418(4)
_cell_length_b 12.549(4)
_cell_length_c 15.614(5)
_cell_measurement_temperature 293(2)
_cell_volume 1838.6(11)
_computing_structure_refinement 'SHELXL-97 (Sheldrick, 1997)'
_diffrn_ambient_temperature 293(2)
_diffrn_measured_fraction_theta_full 0.819
_diffrn_measured_fraction_theta_max 0.819
_diffrn_radiation_monochromator graphite
_diffrn_radiation_source 'fine-focus sealed tube'
_diffrn_radiation_type MoK\a
_diffrn_radiation_wavelength 0.71073
_diffrn_reflns_av_R_equivalents 0.0328
_diffrn_reflns_av_sigmaI/netI 0.0234
_diffrn_reflns_limit_h_max 10
_diffrn_reflns_limit_h_min -10
_diffrn_reflns_limit_k_max 15
_diffrn_reflns_limit_k_min 0
_diffrn_reflns_limit_l_max 19
_diffrn_reflns_limit_l_min 0
_diffrn_reflns_number 13101
_diffrn_reflns_theta_full 28.36
_diffrn_reflns_theta_max 28.36
_diffrn_reflns_theta_min 3.50
_exptl_absorpt_coefficient_mu 2.694
_exptl_absorpt_correction_type none
_exptl_crystal_density_diffrn 1.859
_exptl_crystal_density_method 'not measured'
_exptl_crystal_F_000 1000
_refine_diff_density_max 0.764
_refine_diff_density_min -0.406
_refine_diff_density_rms 0.254
_refine_ls_extinction_coef 0.0074(7)
_refine_ls_extinction_expression Fc^*^=kFc[1+0.001xFc^2^\l^3^/sin(2\q)]^-1/4^
_refine_ls_extinction_method SHELXL
_refine_ls_goodness_of_fit_ref 1.305
_refine_ls_hydrogen_treatment mixed
_refine_ls_matrix_type full
_refine_ls_number_parameters 209
_refine_ls_number_reflns 3764
_refine_ls_number_restraints 3
_refine_ls_restrained_S_all 1.306
_refine_ls_R_factor_all 0.0438
_refine_ls_R_factor_gt 0.0420
_refine_ls_shift/su_max 0.001
_refine_ls_shift/su_mean 0.000
_refine_ls_structure_factor_coef Fsqd
_refine_ls_weighting_details 'calc w=1/[\s^2^(Fo^2^)+(0.0597P)^2^+0.0612P] where P=(Fo^2^+2Fc^2^)/3'
_refine_ls_weighting_scheme calc
_refine_ls_wR_factor_gt 0.0919
_refine_ls_wR_factor_ref 0.0931
_reflns_number_gt 3594
_reflns_number_total 3764
_reflns_threshold_expression >2sigma(I)
_cod_data_source_file om051014msi20051124_052913.cif
_cod_data_source_block sojm80a
_cod_depositor_comments
;
The following automatic conversions were performed:

'_symmetry_cell_setting' value 'Monoclinic' changed to 'monoclinic'
according to /home/saulius/struct/CIF-dictionaries/cif_core.dic
dictionary named 'cif_core.dic' version 2.4.1 from 2010-06-29.

Automatic conversion script
Id: cif_fix_values 1715 2011-07-08 13:25:40Z adriana 
;
_cod_original_sg_symbol_H-M P21/n
_cod_database_code 4074935

loop_
_symmetry_equiv_pos_as_xyz
'x, y, z'
'-x+1/2, y+1/2, -z+1/2'
'-x, -y, -z'
'x-1/2, -y-1/2, z-1/2'

loop_
_atom_site_label
_atom_site_type_symbol
_atom_site_fract_x
_atom_site_fract_y
_atom_site_fract_z
_atom_site_U_iso_or_equiv
_atom_site_adp_type
_atom_site_occupancy
_atom_site_symmetry_multiplicity
_atom_site_calc_flag
_atom_site_refinement_flags
Pd Pd 0.090778(19) 0.316725(13) 0.075909(11) 0.04096(11) Uani 1 1 d U
I I 0.34994(2) 0.272348(19) 0.042847(12) 0.06565(12) Uani 1 1 d U
O O 0.1301(2) 0.33863(16) 0.21450(11) 0.0496(4) Uani 1 1 d .
N1 N -0.1126(2) 0.35986(14) 0.10486(13) 0.0423(4) Uani 1 1 d U
N2 N 0.0360(2) 0.41622(18) 0.32671(13) 0.0503(5) Uani 1 1 d .
C1 C 0.0037(3) 0.31908(18) -0.04354(16) 0.0481(5) Uani 1 1 d .
C2 C 0.0506(3) 0.2742(2) -0.11756(18) 0.0533(6) Uani 1 1 d .
H2 H 0.1340 0.2343 -0.1149 0.064 Uiso 1 1 calc R
C3 C -0.0309(4) 0.2905(3) -0.19722(18) 0.0617(7) Uani 1 1 d .
H3 H -0.0011 0.2594 -0.2467 0.074 Uiso 1 1 calc R
C4 C -0.1517(4) 0.3505(3) -0.20284(18) 0.0634(8) Uani 1 1 d .
H4 H -0.2021 0.3618 -0.2559 0.076 Uiso 1 1 calc R
C5 C -0.1989(3) 0.3943(2) -0.12982(18) 0.0589(6) Uani 1 1 d .
H5 H -0.2818 0.4349 -0.1337 0.071 Uiso 1 1 calc R
C6 C -0.1247(3) 0.37857(19) -0.05093(16) 0.0485(5) Uani 1 1 d .
C7 C -0.1725(3) 0.4259(2) 0.02981(16) 0.0515(5) Uani 1 1 d .
H7A H -0.2757 0.4264 0.0274 0.062 Uiso 1 1 calc R
H7B H -0.1389 0.4988 0.0362 0.062 Uiso 1 1 calc R
C8 C -0.2055(3) 0.2648(2) 0.11220(19) 0.0505(6) Uani 1 1 d .
H8A H -0.2325 0.2380 0.0549 0.061 Uiso 1 1 calc R
H8B H -0.2920 0.2873 0.1366 0.061 Uiso 1 1 calc R
C9 C -0.1405(3) 0.17521(19) 0.16568(17) 0.0480(5) Uani 1 1 d .
C10 C -0.0730(4) 0.0924(2) 0.1258(3) 0.0667(8) Uani 1 1 d .
H10 H -0.0669 0.0944 0.0666 0.080 Uiso 1 1 calc R
C11 C -0.0147(4) 0.0069(3) 0.1732(3) 0.0852(11) Uani 1 1 d .
H11 H 0.0286 -0.0484 0.1455 0.102 Uiso 1 1 calc R
C12 C -0.0207(4) 0.0036(3) 0.2609(3) 0.0914(12) Uani 1 1 d U
H12 H 0.0199 -0.0530 0.2927 0.110 Uiso 1 1 calc R
C13 C -0.0860(4) 0.0832(3) 0.3004(2) 0.0797(9) Uani 1 1 d U
H13 H -0.0901 0.0803 0.3597 0.096 Uiso 1 1 calc R
C14 C -0.1486(4) 0.1709(3) 0.2543(2) 0.0630(7) Uani 1 1 d .
H14 H -0.1941 0.2245 0.2827 0.076 Uiso 1 1 calc R
C15 C -0.0984(3) 0.42309(19) 0.18558(15) 0.0469(5) Uani 1 1 d .
H15A H -0.1840 0.4145 0.2154 0.056 Uiso 1 1 calc R
H15B H -0.0894 0.4980 0.1716 0.056 Uiso 1 1 calc R
C16 C 0.0319(3) 0.38836(18) 0.24534(14) 0.0429(4) Uani 1 1 d .
C17 C -0.0717(4) 0.4811(3) 0.36439(19) 0.0663(7) Uani 1 1 d .
H17A H -0.0453 0.4906 0.4247 0.099 Uiso 1 1 calc R
H17B H -0.1624 0.4459 0.3567 0.099 Uiso 1 1 calc R
H17C H -0.0781 0.5493 0.3366 0.099 Uiso 1 1 calc R
C18 C 0.1595(4) 0.3864(4) 0.38614(19) 0.0738(9) Uani 1 1 d .
H18A H 0.1461 0.4126 0.4426 0.111 Uiso 1 1 calc R
H18B H 0.2444 0.4169 0.3666 0.111 Uiso 1 1 calc R
H18C H 0.1684 0.3102 0.3879 0.111 Uiso 1 1 calc R

loop_
_atom_site_aniso_label
_atom_site_aniso_U_11
_atom_site_aniso_U_22
_atom_site_aniso_U_33
_atom_site_aniso_U_23
_atom_site_aniso_U_13
_atom_site_aniso_U_12
Pd 0.03954(16) 0.03896(14) 0.04366(15) 0.00112(6) -0.00068(8) 0.00380(5)
I 0.04863(17) 0.0908(2) 0.05742(16) -0.00088(9) 0.00389(9) 0.02054(9)
O 0.0413(10) 0.0599(9) 0.0470(9) -0.0020(7) 0.0001(7) 0.0103(7)
N1 0.0413(8) 0.0360(8) 0.0487(10) -0.0012(7) -0.0014(7) 0.0024(7)
N2 0.0453(12) 0.0554(11) 0.0496(11) -0.0007(9) 0.0004(8) 0.0072(8)
C1 0.0514(15) 0.0434(12) 0.0480(13) 0.0004(9) -0.0045(10) -0.0064(9)
C2 0.0567(16) 0.0545(13) 0.0480(13) -0.0028(10) 0.0004(10) -0.0079(10)
C3 0.073(2) 0.0600(15) 0.0502(15) -0.0024(12) -0.0038(12) -0.0111(14)
C4 0.070(2) 0.0612(16) 0.0546(15) 0.0099(12) -0.0180(13) -0.0167(14)
C5 0.0538(16) 0.0572(14) 0.0630(16) 0.0080(12) -0.0105(12) -0.0023(11)
C6 0.0437(13) 0.0441(11) 0.0557(13) 0.0054(10) -0.0072(10) -0.0063(9)
C7 0.0484(14) 0.0472(11) 0.0571(13) 0.0027(10) -0.0066(10) 0.0074(10)
C8 0.0440(14) 0.0501(12) 0.0560(14) 0.0018(10) -0.0038(10) -0.0034(9)
C9 0.0422(14) 0.0446(12) 0.0566(14) 0.0029(9) 0.0001(9) -0.0068(8)
C10 0.0619(19) 0.0469(13) 0.094(2) -0.0009(13) 0.0223(15) -0.0082(12)
C11 0.070(2) 0.0454(14) 0.142(4) 0.0020(18) 0.016(2) 0.0007(13)
C12 0.070(2) 0.0577(17) 0.139(4) 0.0280(17) -0.033(2) -0.0171(13)
C13 0.076(2) 0.087(2) 0.0731(19) 0.0230(15) -0.0136(14) -0.0353(16)
C14 0.0610(19) 0.0660(16) 0.0623(16) 0.0050(13) 0.0075(13) -0.0173(13)
C15 0.0417(13) 0.0458(11) 0.0523(12) -0.0081(9) -0.0023(9) 0.0078(9)
C16 0.0430(12) 0.0390(10) 0.0468(11) 0.0017(8) 0.0040(8) 0.0018(8)
C17 0.071(2) 0.0675(17) 0.0607(15) -0.0101(13) 0.0098(13) 0.0198(15)
C18 0.068(2) 0.101(2) 0.0510(14) 0.0009(15) -0.0033(12) 0.0243(18)

loop_
_atom_type_symbol
_atom_type_description
_atom_type_scat_dispersion_real
_atom_type_scat_dispersion_imag
_atom_type_scat_source
C C 0.0033 0.0016 'International Tables Vol C Tables 4.2.6.8 and 6.1.1.4'
H H 0.0000 0.0000 'International Tables Vol C Tables 4.2.6.8 and 6.1.1.4'
I I -0.4742 1.8119 'International Tables Vol C Tables 4.2.6.8 and 6.1.1.4'
N N 0.0061 0.0033 'International Tables Vol C Tables 4.2.6.8 and 6.1.1.4'
O O 0.0106 0.0060 'International Tables Vol C Tables 4.2.6.8 and 6.1.1.4'
Pd Pd -0.9988 1.0072 'International Tables Vol C Tables 4.2.6.8 and 6.1.1.4'

loop_
_geom_angle_atom_site_label_1
_geom_angle_atom_site_label_2
_geom_angle_atom_site_label_3
_geom_angle
C1 Pd N1 83.39(10)
C1 Pd O 163.29(10)
N1 Pd O 80.40(7)
C1 Pd I 97.90(9)
N1 Pd I 177.00(5)
O Pd I 98.11(5)
C16 O Pd 112.17(15)
C15 N1 C8 111.9(2)
C15 N1 C7 111.51(17)
C8 N1 C7 108.50(19)
C15 N1 Pd 107.83(14)
C8 N1 Pd 111.53(16)
C7 N1 Pd 105.39(16)
C16 N2 C17 124.9(2)
C16 N2 C18 119.8(2)
C17 N2 C18 115.2(2)
C2 C1 C6 118.3(2)
C2 C1 Pd 130.1(2)
C6 C1 Pd 111.59(19)
C1 C2 C3 118.9(3)
C1 C2 H2 120.5
C3 C2 H2 120.5
C4 C3 C2 121.5(3)
C4 C3 H3 119.3
C2 C3 H3 119.3
C3 C4 C5 119.7(2)
C3 C4 H4 120.1
C5 C4 H4 120.1
C4 C5 C6 120.6(3)
C4 C5 H5 119.7
C6 C5 H5 119.7
C5 C6 C1 120.8(3)
C5 C6 C7 122.0(2)
C1 C6 C7 117.1(2)
C6 C7 N1 108.49(19)
C6 C7 H7A 110.0
N1 C7 H7A 110.0
C6 C7 H7B 110.0
N1 C7 H7B 110.0
H7A C7 H7B 108.4
N1 C8 C9 115.4(2)
N1 C8 H8A 108.4
C9 C8 H8A 108.4
N1 C8 H8B 108.4
C9 C8 H8B 108.4
H8A C8 H8B 107.5
C10 C9 C14 118.8(3)
C10 C9 C8 119.4(3)
C14 C9 C8 121.9(3)
C11 C10 C9 120.8(3)
C11 C10 H10 119.6
C9 C10 H10 119.6
C12 C11 C10 120.4(4)
C12 C11 H11 119.8
C10 C11 H11 119.8
C13 C12 C11 119.5(3)
C13 C12 H12 120.3
C11 C12 H12 120.3
C12 C13 C14 121.9(4)
C12 C13 H13 119.0
C14 C13 H13 119.0
C9 C14 C13 118.7(3)
C9 C14 H14 120.7
C13 C14 H14 120.7
N1 C15 C16 111.84(18)
N1 C15 H15A 109.2
C16 C15 H15A 109.2
N1 C15 H15B 109.2
C16 C15 H15B 109.2
H15A C15 H15B 107.9
O C16 N2 123.0(2)
O C16 C15 119.2(2)
N2 C16 C15 117.8(2)
N2 C17 H17A 109.5
N2 C17 H17B 109.5
H17A C17 H17B 109.5
N2 C17 H17C 109.5
H17A C17 H17C 109.5
H17B C17 H17C 109.5
N2 C18 H18A 109.5
N2 C18 H18B 109.5
H18A C18 H18B 109.5
N2 C18 H18C 109.5
H18A C18 H18C 109.5
H18B C18 H18C 109.5

loop_
_geom_bond_atom_site_label_1
_geom_bond_atom_site_label_2
_geom_bond_distance
Pd C1 1.973(3)
Pd N1 2.077(2)
Pd O 2.1815(19)
Pd I 2.5979(10)
O C16 1.246(3)
N1 C15 1.486(3)
N1 C8 1.490(3)
N1 C7 1.505(3)
N2 C16 1.315(3)
N2 C17 1.462(3)
N2 C18 1.473(3)
C1 C2 1.391(4)
C1 C6 1.417(4)
C2 C3 1.419(4)
C2 H2 0.9300
C3 C4 1.361(5)
C3 H3 0.9300
C4 C5 1.373(5)
C4 H4 0.9300
C5 C6 1.378(3)
C5 H5 0.9300
C6 C7 1.497(4)
C7 H7A 0.9700
C7 H7B 0.9700
C8 C9 1.500(4)
C8 H8A 0.9700
C8 H8B 0.9700
C9 C10 1.393(4)
C9 C14 1.394(4)
C10 C11 1.390(5)
C10 H10 0.9300
C11 C12 1.376(7)
C11 H11 0.9300
C12 C13 1.349(7)
C12 H12 0.9300
C13 C14 1.416(5)
C13 H13 0.9300
C14 H14 0.9300
C15 C16 1.540(3)
C15 H15A 0.9700
C15 H15B 0.9700
C17 H17A 0.9600
C17 H17B 0.9600
C17 H17C 0.9600
C18 H18A 0.9600
C18 H18B 0.9600
C18 H18C 0.9600
